data_7063160
loop_
_publ_author_name
'Podjed, Nina'
'Ko\<smrlj, Janez'
'Modec, Barbara'

_publ_section_title
;
 Piperidine and piperazine analogs in action: zinc(ii)-mediated formation
 of amidines
;
_journal_issue 19
_journal_name_full 'New Journal of Chemistry'
_journal_page_first 8844
_journal_page_last 8859
_journal_paper_doi 10.1039/D4NJ00235K
_journal_volume 48
_journal_year 2024
_chemical_formula_moiety 'C30 H36 N6 O4 Zn, 0.5(C2 H3 N)'
_chemical_formula_sum 'C31 H37.5 N6.5 O4 Zn'
_chemical_formula_weight 630.54
_space_group_crystal_system triclinic
_space_group_IT_number 2
_space_group_name_Hall '-P 1'
_space_group_name_H-M_alt 'P -1'
_atom_sites_solution_hydrogens mixed
_atom_sites_solution_primary dual
_audit_creation_date 2022-05-04
_audit_creation_method
;
Olex2 1.2
(compiled 2018.05.29 svn.r3508 for OlexSys, GUI svn.r5506)
;
_audit_update_record
;
2022-06-25 deposited with the CCDC.	2024-04-16 downloaded from the CCDC.
;
_cell_angle_alpha 78.682(2)
_cell_angle_beta 87.613(2)
_cell_angle_gamma 86.401(2)
_cell_formula_units_Z 4
_cell_length_a 10.4192(2)
_cell_length_b 14.5738(4)
_cell_length_c 20.2693(5)
_cell_measurement_reflns_used 17768
_cell_measurement_temperature 150.00(10)
_cell_measurement_theta_max 30.0760
_cell_measurement_theta_min 2.4660
_cell_volume 3010.68(13)
_computing_cell_refinement 'CrysAlisPro 1.171.40.68a (Rigaku OD, 2019)'
_computing_data_collection 'CrysAlisPro 1.171.40.68a (Rigaku OD, 2019)'
_computing_data_reduction 'CrysAlisPro 1.171.40.68a (Rigaku OD, 2019)'
_computing_molecular_graphics 'Olex2 (Dolomanov et al., 2009)'
_computing_publication_material 'Olex2 (Dolomanov et al., 2009)'
_computing_structure_refinement 'ShelXL (Sheldrick, 2015)'
_computing_structure_solution 'ShelXT (Sheldrick, 2015)'
_diffrn_ambient_environment N~2~
_diffrn_ambient_temperature 150.00(10)
_diffrn_detector 'CCD plate'
_diffrn_detector_area_resol_mean 10.4933
_diffrn_detector_type Atlas
_diffrn_measured_fraction_theta_full 0.999
_diffrn_measured_fraction_theta_max 0.905
_diffrn_measurement_details
;
List of Runs (angles in degrees, time in seconds):

  # Type    Start    End  Width  t~exp~   \w     \q     \k     \f   Frames
#--------------------------------------------------------------------------
  1  \w    -15.00  88.00   1.00   25.00    --   14.21  57.00  90.00  103
  2  \w    -15.00  77.00   1.00   25.00    --   14.21  57.00 -30.00   92
  3  \w    -42.00  48.00   1.00   25.00    --   14.21 -77.00 -60.00   90
  4  \w    -13.00  56.00   1.00   25.00    --   14.21 -99.00  60.00   69
  5  \w    -12.00  90.00   1.00   25.00    --   14.21  37.00   0.00  102
  6  \w    -12.00  90.00   1.00   25.00    --   14.21  37.00-120.00  102
  7  \w    -42.00  48.00   1.00   25.00    --   14.21 -77.00-150.00   90
  8  \w     51.00  91.00   1.00   25.00    --   14.21 178.00-120.00   40
  9  \w    -92.00 -65.00   1.00   25.00    --  -14.52 154.00  71.34   27
;
_diffrn_measurement_device 'four-circle diffractometer'
_diffrn_measurement_device_type 'SuperNova, Dual, Cu at home/near, Atlas'
_diffrn_measurement_method '\w scans'
_diffrn_orient_matrix_type 'CrysAlisPro convention (1999,Acta A55,543-557)'
_diffrn_orient_matrix_UB_11 0.0088930000
_diffrn_orient_matrix_UB_12 0.0415823000
_diffrn_orient_matrix_UB_13 -0.0242051000
_diffrn_orient_matrix_UB_21 -0.0126650000
_diffrn_orient_matrix_UB_22 0.0270483000
_diffrn_orient_matrix_UB_23 0.0253061000
_diffrn_orient_matrix_UB_31 0.0664632000
_diffrn_orient_matrix_UB_32 -0.0032539000
_diffrn_orient_matrix_UB_33 0.0069624000
_diffrn_radiation_monochromator mirror
_diffrn_radiation_probe x-ray
_diffrn_radiation_type MoK\a
_diffrn_radiation_wavelength 0.71073
_diffrn_reflns_av_R_equivalents 0.0294
_diffrn_reflns_av_unetI/netI 0.0302
_diffrn_reflns_Laue_measured_fraction_full 0.999
_diffrn_reflns_Laue_measured_fraction_max 0.905
_diffrn_reflns_limit_h_max 14
_diffrn_reflns_limit_h_min -14
_diffrn_reflns_limit_k_max 20
_diffrn_reflns_limit_k_min -20
_diffrn_reflns_limit_l_max 28
_diffrn_reflns_limit_l_min -28
_diffrn_reflns_number 59679
_diffrn_reflns_point_group_measured_fraction_full 0.999
_diffrn_reflns_point_group_measured_fraction_max 0.905
_diffrn_reflns_theta_full 25.242
_diffrn_reflns_theta_max 30.363
_diffrn_reflns_theta_min 2.359
_diffrn_source 'micro-focus sealed X-ray tube'
_diffrn_source_type 'SuperNova (Mo) X-ray Source'
_exptl_absorpt_coefficient_mu 0.863
_exptl_absorpt_correction_T_max 1.00000
_exptl_absorpt_correction_T_min 0.81565
_exptl_absorpt_correction_type multi-scan
_exptl_absorpt_process_details
;
CrysAlisPro 1.171.40.68a (Rigaku Oxford Diffraction, 2019)
Empirical absorption correction using spherical harmonics,
 implemented in SCALE3 ABSPACK scaling algorithm.
;
_exptl_crystal_colour colourless
_exptl_crystal_density_diffrn 1.391
_exptl_crystal_description block
_exptl_crystal_F_000 1324
_exptl_crystal_size_max 0.4
_exptl_crystal_size_mid 0.2
_exptl_crystal_size_min 0.1
_refine_diff_density_max 0.400
_refine_diff_density_min -0.357
_refine_diff_density_rms 0.055
_refine_ls_extinction_method none
_refine_ls_goodness_of_fit_ref 1.024
_refine_ls_hydrogen_treatment mixed
_refine_ls_matrix_type full
_refine_ls_number_parameters 790
_refine_ls_number_reflns 16415
_refine_ls_number_restraints 0
_refine_ls_restrained_S_all 1.024
_refine_ls_R_factor_all 0.0501
_refine_ls_R_factor_gt 0.0330
_refine_ls_shift/su_max 0.003
_refine_ls_shift/su_mean 0.000
_refine_ls_structure_factor_coef Fsqd
_refine_ls_weighting_details 'w=1/[\s^2^(Fo^2^)+(0.0408P)^2^+0.8878P] where P=(Fo^2^+2Fc^2^)/3'
_refine_ls_weighting_scheme calc
_refine_ls_wR_factor_gt 0.0807
_refine_ls_wR_factor_ref 0.0899
_reflns_Friedel_coverage 0.000
_reflns_number_gt 12708
_reflns_number_total 16415
_reflns_threshold_expression 'I > 2\s(I)'
_cod_data_source_file d4nj00235k2.cif
_cod_data_source_block 11
_cod_depositor_comments 'Adding full bibliography for 7063150--7063171.cif.'
_cod_original_formula_sum 'C31 H37.50 N6.50 O4 Zn'
_cod_database_code 7063160
_shelx_shelxl_version_number 2018/3
_shelx_space_group_comment
;
The symmetry employed for this shelxl refinement is uniquely defined
by the following loop, which should always be used as a source of
symmetry information in preference to the above space-group names.
They are only intended as comments.
;
_shelx_estimated_absorpt_t_max 0.919
_shelx_estimated_absorpt_t_min 0.724
_reflns_odcompleteness_completeness 99.82
_reflns_odcompleteness_iscentric 1
_reflns_odcompleteness_theta 27.50
_olex2_refinement_description
;
1. Fixed Uiso
 At 1.2 times of:
  All C(H) groups, All C(H,H) groups
 At 1.5 times of:
  All C(H,H,H) groups
2.a Secondary CH2 refined with riding coordinates:
 C31(H31A,H31B), C32(H32A,H32B), C33(H33A,H33B), C34(H34A,H34B), C41(H41A,
 H41B), C42(H42A,H42B), C43(H43A,H43B), C44(H44A,H44B), C61(H61A,H61B),
 C62(H62A,H62B), C63(H63A,H63B), C64(H64A,H64B), C81(H81A,H81B), C82(H82A,H82B),
  C83(H83A,H83B), C84(H84A,H84B)
2.b Aromatic/amide H refined with riding coordinates:
 C11(H11), C12(H12), C13(H13), C14(H14), C16(H16), C17(H17), C21(H21),
 C22(H22), C23(H23), C24(H24), C26(H26), C27(H27), C51(H51), C52(H52), C53(H53),
  C54(H54), C56(H56), C57(H57), C71(H71), C72(H72), C73(H73), C74(H74),
 C76(H76), C77(H77)
2.c Idealised Me refined as rotating group:
 C35(H35A,H35B,H35C), C45(H45A,H45B,H45C), C65(H65A,H65B,H65C), C85(H85A,H85B,
 H85C), C92(H92A,H92B,H92C)
;
_oxdiff_exptl_absorpt_empirical_details
;
Empirical correction (ABSPACK) includes:
- Absorption correction using spherical harmonics
- Frame scaling
;
_oxdiff_exptl_absorpt_empirical_full_max 1.317
_oxdiff_exptl_absorpt_empirical_full_min 0.637

loop_
_space_group_symop_operation_xyz
'x, y, z'
'-x, -y, -z'

loop_
_atom_site_label
_atom_site_type_symbol
_atom_site_fract_x
_atom_site_fract_y
_atom_site_fract_z
_atom_site_U_iso_or_equiv
_atom_site_adp_type
_atom_site_occupancy
_atom_site_site_symmetry_order
_atom_site_calc_flag
_atom_site_refinement_flags_posn
_atom_site_refinement_flags_adp
_atom_site_refinement_flags_occupancy
_atom_site_disorder_assembly
_atom_site_disorder_group
Zn1 Zn 0.49095(2) 0.75778(2) 0.74541(2) 0.01614(5) Uani 1 1 d . . . . .
Zn2 Zn 0.500000 1.000000 1.000000 0.01719(6) Uani 1 2 d S T P . .
Zn3 Zn 0.500000 0.500000 0.500000 0.01647(6) Uani 1 2 d S T P . .
O1 O 0.54455(9) 0.78773(7) 0.83420(5) 0.0187(2) Uani 1 1 d . . . . .
O2 O 0.44092(9) 0.72952(7) 0.65521(5) 0.0189(2) Uani 1 1 d . . . . .
O5 O 0.46549(9) 1.00006(7) 0.89963(5) 0.0214(2) Uani 1 1 d . . . . .
O7 O 0.51824(9) 0.52108(7) 0.59626(5) 0.0195(2) Uani 1 1 d . . . . .
O11 O 0.70523(10) 0.83539(8) 0.88689(5) 0.0253(2) Uani 1 1 d . . . . .
O22 O 0.28282(10) 0.68432(8) 0.59936(5) 0.0242(2) Uani 1 1 d . . . . .
O55 O 0.55212(11) 1.02537(8) 0.79498(5) 0.0272(2) Uani 1 1 d . . . . .
O77 O 0.42550(10) 0.49848(8) 0.69943(5) 0.0245(2) Uani 1 1 d . . . . .
N1 N 0.68491(11) 0.82110(8) 0.71648(6) 0.0164(2) Uani 1 1 d . . . . .
N2 N 0.29718(11) 0.69439(8) 0.77136(6) 0.0167(2) Uani 1 1 d . . . . .
N3 N 0.58248(12) 0.61479(9) 0.76865(6) 0.0184(2) Uani 1 1 d . . . . .
H3 H 0.5236(17) 0.5837(13) 0.7598(9) 0.026(5) Uiso 1 1 d . . . . .
N4 N 0.39627(12) 0.90023(9) 0.72291(6) 0.0184(2) Uani 1 1 d . . . . .
H4 H 0.4554(18) 0.9351(13) 0.7272(9) 0.030(5) Uiso 1 1 d . . . . .
N5 N 0.68677(11) 1.04239(8) 0.94876(6) 0.0182(2) Uani 1 1 d . . . . .
N6 N 0.56283(12) 0.85189(9) 1.00860(6) 0.0191(2) Uani 1 1 d . . . . .
H6 H 0.5995(17) 0.8539(12) 0.9707(9) 0.026(5) Uiso 1 1 d . . . . .
N7 N 0.30867(11) 0.45978(8) 0.54700(6) 0.0167(2) Uani 1 1 d . . . . .
N8 N 0.42157(11) 0.64711(8) 0.47335(6) 0.0184(2) Uani 1 1 d . . . . .
H8 H 0.3619(17) 0.6477(12) 0.5046(9) 0.028(5) Uiso 1 1 d . . . . .
N9 N 0.16433(17) 0.25208(12) 0.79356(8) 0.0462(4) Uani 1 1 d . . . . .
N33 N 0.78575(13) 0.47119(10) 0.80883(7) 0.0291(3) Uani 1 1 d . . . . .
N44 N 0.18189(12) 1.03553(9) 0.68584(7) 0.0260(3) Uani 1 1 d . . . . .
N66 N 0.61692(13) 0.65410(9) 1.06305(7) 0.0286(3) Uani 1 1 d . . . . .
N88 N 0.39828(12) 0.83886(9) 0.39899(7) 0.0271(3) Uani 1 1 d . . . . .
C10 C 0.75688(13) 0.83794(10) 0.65727(7) 0.0172(3) Uani 1 1 d . . . . .
C11 C 0.70676(14) 0.81852(10) 0.59811(7) 0.0209(3) Uani 1 1 d . . . . .
H11 H 0.625716 0.794803 0.599254 0.025 Uiso 1 1 calc R . . . .
C12 C 0.77781(15) 0.83469(11) 0.53914(8) 0.0251(3) Uani 1 1 d . . . . .
H12 H 0.744543 0.821492 0.500377 0.030 Uiso 1 1 calc R . . . .
C13 C 0.90088(15) 0.87111(12) 0.53609(8) 0.0289(3) Uani 1 1 d . . . . .
H13 H 0.947698 0.881946 0.495501 0.035 Uiso 1 1 calc R . . . .
C14 C 0.95090(15) 0.89032(12) 0.59242(8) 0.0281(3) Uani 1 1 d . . . . .
H14 H 1.031979 0.914261 0.590146 0.034 Uiso 1 1 calc R . . . .
C15 C 0.88064(14) 0.87420(11) 0.65458(8) 0.0223(3) Uani 1 1 d . . . . .
C16 C 0.92821(15) 0.89362(12) 0.71406(8) 0.0282(3) Uani 1 1 d . . . . .
H16 H 1.008464 0.918316 0.713645 0.034 Uiso 1 1 calc R . . . .
C17 C 0.85631(14) 0.87610(12) 0.77193(8) 0.0257(3) Uani 1 1 d . . . . .
H17 H 0.886995 0.887957 0.811700 0.031 Uiso 1 1 calc R . . . .
C18 C 0.73398(13) 0.83953(10) 0.77106(7) 0.0182(3) Uani 1 1 d . . . . .
C19 C 0.65484(13) 0.81958(10) 0.83664(7) 0.0182(3) Uani 1 1 d . . . . .
C20 C 0.22534(13) 0.67411(10) 0.83059(7) 0.0180(3) Uani 1 1 d . . . . .
C21 C 0.27210(14) 0.69459(10) 0.89010(7) 0.0210(3) Uani 1 1 d . . . . .
H21 H 0.351279 0.720941 0.889409 0.025 Uiso 1 1 calc R . . . .
C22 C 0.20051(15) 0.67555(11) 0.94888(8) 0.0254(3) Uani 1 1 d . . . . .
H22 H 0.231400 0.689943 0.987814 0.030 Uiso 1 1 calc R . . . .
C23 C 0.08110(15) 0.63461(12) 0.95156(8) 0.0289(3) Uani 1 1 d . . . . .
H23 H 0.034201 0.621858 0.992046 0.035 Uiso 1 1 calc R . . . .
C24 C 0.03427(15) 0.61368(12) 0.89491(8) 0.0286(3) Uani 1 1 d . . . . .
H24 H -0.044232 0.586040 0.896979 0.034 Uiso 1 1 calc R . . . .
C25 C 0.10428(13) 0.63371(11) 0.83280(8) 0.0222(3) Uani 1 1 d . . . . .
C26 C 0.05850(14) 0.61523(12) 0.77262(8) 0.0269(3) Uani 1 1 d . . . . .
H26 H -0.020015 0.588230 0.772543 0.032 Uiso 1 1 calc R . . . .
C27 C 0.12975(14) 0.63709(11) 0.71477(8) 0.0242(3) Uani 1 1 d . . . . .
H27 H 0.099697 0.626409 0.674530 0.029 Uiso 1 1 calc R . . . .
C28 C 0.25008(13) 0.67626(10) 0.71616(7) 0.0182(3) Uani 1 1 d . . . . .
C29 C 0.33091(13) 0.69823(10) 0.65107(7) 0.0181(3) Uani 1 1 d . . . . .
C31 C 0.61974(16) 0.58260(11) 0.83912(8) 0.0255(3) Uani 1 1 d . . . . .
H31A H 0.544903 0.588078 0.868492 0.031 Uiso 1 1 calc R . . . .
H31B H 0.683341 0.623049 0.849545 0.031 Uiso 1 1 calc R . . . .
C32 C 0.67463(17) 0.48192(12) 0.85322(8) 0.0316(4) Uani 1 1 d . . . . .
H32A H 0.699928 0.464749 0.899738 0.038 Uiso 1 1 calc R . . . .
H32B H 0.609353 0.440425 0.846296 0.038 Uiso 1 1 calc R . . . .
C33 C 0.74566(15) 0.49577(11) 0.73922(8) 0.0272(3) Uani 1 1 d . . . . .
H33A H 0.680707 0.454224 0.731974 0.033 Uiso 1 1 calc R . . . .
H33B H 0.818769 0.487844 0.709232 0.033 Uiso 1 1 calc R . . . .
C34 C 0.69141(14) 0.59680(11) 0.72327(7) 0.0225(3) Uani 1 1 d . . . . .
H34A H 0.758966 0.638244 0.726904 0.027 Uiso 1 1 calc R . . . .
H34B H 0.663163 0.611075 0.677195 0.027 Uiso 1 1 calc R . . . .
C35 C 0.8421(2) 0.37520(14) 0.82363(11) 0.0501(5) Uani 1 1 d . . . . .
H35A H 0.779378 0.332602 0.816993 0.075 Uiso 1 1 calc GR . . . .
H35B H 0.868465 0.360414 0.869504 0.075 Uiso 1 1 calc GR . . . .
H35C H 0.915424 0.369574 0.794123 0.075 Uiso 1 1 calc GR . . . .
C41 C 0.29288(14) 0.91927(11) 0.77150(7) 0.0229(3) Uani 1 1 d . . . . .
H41A H 0.327902 0.909604 0.816085 0.027 Uiso 1 1 calc R . . . .
H41B H 0.226492 0.875133 0.772718 0.027 Uiso 1 1 calc R . . . .
C42 C 0.23299(15) 1.01864(11) 0.75355(8) 0.0260(3) Uani 1 1 d . . . . .
H42A H 0.164203 1.027478 0.785834 0.031 Uiso 1 1 calc R . . . .
H42B H 0.297404 1.063185 0.755554 0.031 Uiso 1 1 calc R . . . .
C43 C 0.28731(16) 1.02547(11) 0.63797(8) 0.0281(3) Uani 1 1 d . . . . .
H43A H 0.351136 1.070277 0.640391 0.034 Uiso 1 1 calc R . . . .
H43B H 0.255245 1.038253 0.592644 0.034 Uiso 1 1 calc R . . . .
C44 C 0.34855(15) 0.92681(11) 0.65376(7) 0.0243(3) Uani 1 1 d . . . . .
H44A H 0.285787 0.883036 0.647578 0.029 Uiso 1 1 calc R . . . .
H44B H 0.419742 0.921576 0.622075 0.029 Uiso 1 1 calc R . . . .
C45 C 0.11519(19) 1.12765(14) 0.66852(10) 0.0427(5) Uani 1 1 d . . . . .
H45A H 0.049502 1.134248 0.702174 0.064 Uiso 1 1 calc GR . . . .
H45B H 0.076610 1.133995 0.625549 0.064 Uiso 1 1 calc GR . . . .
H45C H 0.175548 1.175346 0.666430 0.064 Uiso 1 1 calc GR . . . .
C50 C 0.79430(13) 1.07229(10) 0.97386(7) 0.0182(3) Uani 1 1 d . . . . .
C51 C 0.80635(14) 1.06131(11) 1.04423(8) 0.0222(3) Uani 1 1 d . . . . .
H51 H 0.742756 1.033056 1.073431 0.027 Uiso 1 1 calc R . . . .
C52 C 0.91221(14) 1.09250(11) 1.06924(8) 0.0257(3) Uani 1 1 d . . . . .
H52 H 0.919952 1.084726 1.115578 0.031 Uiso 1 1 calc R . . . .
C53 C 1.00935(14) 1.13606(11) 1.02613(9) 0.0271(3) Uani 1 1 d . . . . .
H53 H 1.080511 1.156679 1.044041 0.032 Uiso 1 1 calc R . . . .
C54 C 0.99909(14) 1.14804(11) 0.95799(8) 0.0261(3) Uani 1 1 d . . . . .
H54 H 1.063021 1.177496 0.929675 0.031 Uiso 1 1 calc R . . . .
C55 C 0.89209(13) 1.11604(10) 0.93008(8) 0.0209(3) Uani 1 1 d . . . . .
C56 C 0.87906(14) 1.12434(11) 0.86010(8) 0.0249(3) Uani 1 1 d . . . . .
H56 H 0.942161 1.151895 0.830217 0.030 Uiso 1 1 calc R . . . .
C57 C 0.77409(15) 1.09196(11) 0.83654(8) 0.0240(3) Uani 1 1 d . . . . .
H57 H 0.765505 1.095828 0.790571 0.029 Uiso 1 1 calc R . . . .
C58 C 0.67793(13) 1.05225(10) 0.88290(7) 0.0189(3) Uani 1 1 d . . . . .
C59 C 0.55500(14) 1.02288(10) 0.85627(7) 0.0199(3) Uani 1 1 d . . . . .
C61 C 0.66134(16) 0.81808(12) 1.05826(9) 0.0315(4) Uani 1 1 d . . . . .
H61A H 0.623941 0.817311 1.102985 0.038 Uiso 1 1 calc R . . . .
H61B H 0.729939 0.861304 1.051311 0.038 Uiso 1 1 calc R . . . .
C62 C 0.71783(15) 0.72060(12) 1.05436(10) 0.0322(4) Uani 1 1 d . . . . .
H62A H 0.761645 0.721895 1.011038 0.039 Uiso 1 1 calc R . . . .
H62B H 0.780442 0.700774 1.089141 0.039 Uiso 1 1 calc R . . . .
C63 C 0.52407(15) 0.68454(11) 1.01043(9) 0.0282(3) Uani 1 1 d . . . . .
H63A H 0.456753 0.640409 1.015532 0.034 Uiso 1 1 calc R . . . .
H63B H 0.566388 0.685934 0.966728 0.034 Uiso 1 1 calc R . . . .
C64 C 0.46505(14) 0.78173(10) 1.01430(8) 0.0248(3) Uani 1 1 d . . . . .
H64A H 0.404691 0.801252 0.978377 0.030 Uiso 1 1 calc R . . . .
H64B H 0.417584 0.778821 1.056783 0.030 Uiso 1 1 calc R . . . .
C65 C 0.67204(19) 0.56088(12) 1.05941(12) 0.0445(5) Uani 1 1 d . . . . .
H65A H 0.604319 0.518369 1.062469 0.067 Uiso 1 1 calc GR . . . .
H65B H 0.729160 0.539790 1.095950 0.067 Uiso 1 1 calc GR . . . .
H65C H 0.718983 0.562990 1.017419 0.067 Uiso 1 1 calc GR . . . .
C70 C 0.20336(13) 0.42684(10) 0.52200(7) 0.0173(3) Uani 1 1 d . . . . .
C71 C 0.20211(14) 0.42268(11) 0.45305(7) 0.0213(3) Uani 1 1 d . . . . .
H71 H 0.271538 0.442682 0.424684 0.026 Uiso 1 1 calc R . . . .
C72 C 0.09836(14) 0.38911(11) 0.42806(8) 0.0243(3) Uani 1 1 d . . . . .
H72 H 0.098234 0.386535 0.382584 0.029 Uiso 1 1 calc R . . . .
C73 C -0.00822(14) 0.35839(11) 0.46978(8) 0.0258(3) Uani 1 1 d . . . . .
H73 H -0.078030 0.335974 0.451927 0.031 Uiso 1 1 calc R . . . .
C74 C -0.00829(14) 0.36175(11) 0.53653(8) 0.0250(3) Uani 1 1 d . . . . .
H74 H -0.078585 0.341266 0.564053 0.030 Uiso 1 1 calc R . . . .
C75 C 0.09667(13) 0.39585(10) 0.56462(8) 0.0208(3) Uani 1 1 d . . . . .
C76 C 0.10067(14) 0.40115(11) 0.63294(8) 0.0235(3) Uani 1 1 d . . . . .
H76 H 0.032198 0.381315 0.662061 0.028 Uiso 1 1 calc R . . . .
C77 C 0.20422(14) 0.43513(10) 0.65655(7) 0.0220(3) Uani 1 1 d . . . . .
H77 H 0.206883 0.439589 0.701617 0.026 Uiso 1 1 calc R . . . .
C78 C 0.30796(13) 0.46365(10) 0.61157(7) 0.0177(3) Uani 1 1 d . . . . .
C79 C 0.42681(13) 0.49768(10) 0.63852(7) 0.0184(3) Uani 1 1 d . . . . .
C81 C 0.50995(15) 0.71922(10) 0.48150(8) 0.0239(3) Uani 1 1 d . . . . .
H81A H 0.583859 0.716657 0.451060 0.029 Uiso 1 1 calc R . . . .
H81B H 0.540601 0.705603 0.527111 0.029 Uiso 1 1 calc R . . . .
C82 C 0.44593(15) 0.81735(11) 0.46739(8) 0.0261(3) Uani 1 1 d . . . . .
H82A H 0.374993 0.821580 0.499394 0.031 Uiso 1 1 calc R . . . .
H82B H 0.507415 0.862528 0.472579 0.031 Uiso 1 1 calc R . . . .
C83 C 0.30387(16) 0.77222(12) 0.39232(9) 0.0325(4) Uani 1 1 d . . . . .
H83A H 0.271547 0.786379 0.347041 0.039 Uiso 1 1 calc R . . . .
H83B H 0.231941 0.777603 0.423540 0.039 Uiso 1 1 calc R . . . .
C84 C 0.36368(15) 0.67288(11) 0.40670(8) 0.0259(3) Uani 1 1 d . . . . .
H84A H 0.298010 0.629599 0.403883 0.031 Uiso 1 1 calc R . . . .
H84B H 0.429444 0.666372 0.372368 0.031 Uiso 1 1 calc R . . . .
C85 C 0.34132(18) 0.93406(12) 0.38300(10) 0.0390(4) Uani 1 1 d . . . . .
H85A H 0.268617 0.940365 0.412781 0.058 Uiso 1 1 calc GR . . . .
H85B H 0.313822 0.947168 0.337318 0.058 Uiso 1 1 calc GR . . . .
H85C H 0.403936 0.977436 0.388340 0.058 Uiso 1 1 calc GR . . . .
C91 C 0.2693(2) 0.25459(14) 0.77736(10) 0.0439(5) Uani 1 1 d . . . . .
C92 C 0.4051(2) 0.25827(18) 0.75533(15) 0.0748(9) Uani 1 1 d . . . . .
H92A H 0.411905 0.262985 0.707417 0.112 Uiso 1 1 calc GR . . . .
H92B H 0.451694 0.202319 0.777031 0.112 Uiso 1 1 calc GR . . . .
H92C H 0.440508 0.311912 0.767129 0.112 Uiso 1 1 calc GR . . . .

loop_
_atom_site_aniso_label
_atom_site_aniso_U_11
_atom_site_aniso_U_22
_atom_site_aniso_U_33
_atom_site_aniso_U_23
_atom_site_aniso_U_13
_atom_site_aniso_U_12
Zn1 0.01464(8) 0.01860(9) 0.01639(8) -0.00568(6) -0.00173(6) -0.00216(6)
Zn2 0.01754(11) 0.01837(12) 0.01675(11) -0.00531(9) 0.00007(9) -0.00380(9)
Zn3 0.01624(11) 0.01722(12) 0.01678(11) -0.00486(9) 0.00043(8) -0.00312(8)
O1 0.0176(5) 0.0229(5) 0.0171(5) -0.0073(4) -0.0010(4) -0.0027(4)
O2 0.0161(5) 0.0241(5) 0.0181(5) -0.0073(4) -0.0008(4) -0.0037(4)
O5 0.0203(5) 0.0270(6) 0.0185(5) -0.0077(4) -0.0003(4) -0.0043(4)
O7 0.0188(5) 0.0223(5) 0.0190(5) -0.0072(4) -0.0008(4) -0.0043(4)
O11 0.0228(5) 0.0364(6) 0.0197(5) -0.0116(5) -0.0025(4) -0.0052(5)
O22 0.0217(5) 0.0330(6) 0.0205(5) -0.0097(5) -0.0038(4) -0.0040(4)
O55 0.0309(6) 0.0335(6) 0.0184(5) -0.0057(5) -0.0023(4) -0.0080(5)
O77 0.0282(5) 0.0284(6) 0.0183(5) -0.0066(4) -0.0009(4) -0.0073(5)
N1 0.0155(5) 0.0170(6) 0.0175(6) -0.0048(5) -0.0011(4) -0.0008(4)
N2 0.0148(5) 0.0159(6) 0.0201(6) -0.0054(5) -0.0008(4) -0.0009(4)
N3 0.0150(5) 0.0203(6) 0.0212(6) -0.0067(5) -0.0011(5) -0.0028(5)
N4 0.0164(6) 0.0203(6) 0.0192(6) -0.0043(5) -0.0019(5) -0.0033(5)
N5 0.0183(6) 0.0177(6) 0.0199(6) -0.0061(5) -0.0007(5) -0.0021(5)
N6 0.0184(6) 0.0202(6) 0.0191(6) -0.0046(5) 0.0016(5) -0.0031(5)
N7 0.0167(5) 0.0151(6) 0.0190(6) -0.0050(4) -0.0005(4) -0.0012(4)
N8 0.0172(6) 0.0187(6) 0.0195(6) -0.0042(5) 0.0029(5) -0.0035(5)
N9 0.0517(10) 0.0496(11) 0.0346(9) -0.0022(8) 0.0002(8) -0.0021(8)
N33 0.0269(7) 0.0243(7) 0.0334(7) -0.0008(6) -0.0031(6) 0.0058(5)
N44 0.0245(6) 0.0245(7) 0.0278(7) -0.0028(5) -0.0056(5) 0.0046(5)
N66 0.0282(7) 0.0222(7) 0.0322(7) 0.0012(6) -0.0017(6) 0.0027(5)
N88 0.0272(7) 0.0191(7) 0.0328(7) 0.0002(5) -0.0020(6) -0.0011(5)
C10 0.0169(6) 0.0153(7) 0.0195(7) -0.0034(5) -0.0010(5) -0.0007(5)
C11 0.0208(7) 0.0224(7) 0.0200(7) -0.0045(6) -0.0012(6) -0.0040(6)
C12 0.0294(8) 0.0288(8) 0.0176(7) -0.0048(6) -0.0005(6) -0.0052(6)
C13 0.0280(8) 0.0353(9) 0.0220(7) -0.0029(7) 0.0068(6) -0.0060(7)
C14 0.0192(7) 0.0363(9) 0.0285(8) -0.0047(7) 0.0043(6) -0.0074(6)
C15 0.0183(7) 0.0252(8) 0.0233(7) -0.0036(6) -0.0002(6) -0.0033(6)
C16 0.0182(7) 0.0397(10) 0.0286(8) -0.0090(7) -0.0013(6) -0.0101(7)
C17 0.0202(7) 0.0365(9) 0.0229(7) -0.0095(7) -0.0041(6) -0.0080(6)
C18 0.0166(6) 0.0186(7) 0.0202(7) -0.0057(5) -0.0018(5) -0.0009(5)
C19 0.0178(6) 0.0180(7) 0.0195(7) -0.0057(5) -0.0013(5) -0.0004(5)
C20 0.0161(6) 0.0163(7) 0.0212(7) -0.0035(5) 0.0003(5) 0.0000(5)
C21 0.0191(7) 0.0218(7) 0.0229(7) -0.0056(6) -0.0009(6) -0.0029(6)
C22 0.0260(7) 0.0292(8) 0.0214(7) -0.0062(6) 0.0015(6) -0.0032(6)
C23 0.0243(7) 0.0353(9) 0.0263(8) -0.0050(7) 0.0070(6) -0.0043(7)
C24 0.0188(7) 0.0356(9) 0.0313(8) -0.0050(7) 0.0046(6) -0.0086(6)
C25 0.0165(6) 0.0244(8) 0.0260(8) -0.0051(6) 0.0006(6) -0.0029(6)
C26 0.0163(7) 0.0343(9) 0.0320(8) -0.0086(7) -0.0023(6) -0.0078(6)
C27 0.0183(7) 0.0319(9) 0.0249(8) -0.0098(6) -0.0046(6) -0.0051(6)
C28 0.0153(6) 0.0184(7) 0.0218(7) -0.0062(5) -0.0022(5) -0.0001(5)
C29 0.0174(6) 0.0181(7) 0.0200(7) -0.0064(5) -0.0025(5) 0.0002(5)
C31 0.0310(8) 0.0251(8) 0.0193(7) -0.0032(6) 0.0017(6) 0.0021(6)
C32 0.0403(9) 0.0251(8) 0.0259(8) 0.0012(7) 0.0035(7) 0.0030(7)
C33 0.0263(8) 0.0248(8) 0.0303(8) -0.0075(6) 0.0024(6) 0.0044(6)
C34 0.0221(7) 0.0243(8) 0.0203(7) -0.0044(6) 0.0018(6) 0.0023(6)
C35 0.0537(12) 0.0338(11) 0.0552(13) 0.0023(9) 0.0016(10) 0.0201(9)
C41 0.0243(7) 0.0227(8) 0.0206(7) -0.0029(6) -0.0002(6) 0.0027(6)
C42 0.0280(8) 0.0252(8) 0.0243(8) -0.0053(6) -0.0007(6) 0.0046(6)
C43 0.0346(9) 0.0243(8) 0.0226(8) 0.0013(6) -0.0020(6) 0.0010(7)
C44 0.0272(7) 0.0258(8) 0.0191(7) -0.0031(6) -0.0006(6) 0.0002(6)
C45 0.0489(11) 0.0385(11) 0.0378(10) -0.0049(8) -0.0122(9) 0.0196(9)
C50 0.0163(6) 0.0160(7) 0.0232(7) -0.0059(5) -0.0003(5) 0.0004(5)
C51 0.0200(7) 0.0225(7) 0.0245(7) -0.0055(6) -0.0009(6) -0.0021(6)
C52 0.0221(7) 0.0293(8) 0.0266(8) -0.0075(6) -0.0040(6) -0.0008(6)
C53 0.0171(7) 0.0295(9) 0.0368(9) -0.0107(7) -0.0047(6) -0.0023(6)
C54 0.0172(7) 0.0277(8) 0.0341(9) -0.0074(7) 0.0021(6) -0.0038(6)
C55 0.0176(6) 0.0191(7) 0.0265(7) -0.0064(6) 0.0017(6) -0.0001(5)
C56 0.0220(7) 0.0276(8) 0.0245(7) -0.0038(6) 0.0058(6) -0.0054(6)
C57 0.0265(7) 0.0266(8) 0.0189(7) -0.0043(6) 0.0030(6) -0.0046(6)
C58 0.0206(7) 0.0163(7) 0.0205(7) -0.0055(5) 0.0001(5) -0.0007(5)
C59 0.0226(7) 0.0172(7) 0.0205(7) -0.0046(5) -0.0017(6) -0.0015(5)
C61 0.0253(8) 0.0292(9) 0.0435(10) -0.0142(8) -0.0146(7) 0.0032(7)
C62 0.0248(8) 0.0293(9) 0.0444(10) -0.0115(8) -0.0101(7) 0.0044(7)
C63 0.0258(8) 0.0187(8) 0.0408(9) -0.0062(7) -0.0034(7) -0.0031(6)
C64 0.0210(7) 0.0200(7) 0.0338(8) -0.0049(6) -0.0058(6) -0.0019(6)
C65 0.0397(10) 0.0230(9) 0.0668(14) -0.0002(9) -0.0054(10) 0.0046(8)
C70 0.0159(6) 0.0149(6) 0.0216(7) -0.0051(5) -0.0013(5) 0.0000(5)
C71 0.0176(6) 0.0239(8) 0.0231(7) -0.0059(6) 0.0001(6) -0.0023(6)
C72 0.0217(7) 0.0295(8) 0.0231(7) -0.0083(6) -0.0036(6) -0.0021(6)
C73 0.0180(7) 0.0283(8) 0.0328(8) -0.0086(7) -0.0055(6) -0.0043(6)
C74 0.0161(7) 0.0282(8) 0.0316(8) -0.0072(7) 0.0031(6) -0.0054(6)
C75 0.0173(6) 0.0195(7) 0.0254(7) -0.0046(6) 0.0008(6) -0.0013(5)
C76 0.0203(7) 0.0272(8) 0.0229(7) -0.0047(6) 0.0061(6) -0.0053(6)
C77 0.0240(7) 0.0236(8) 0.0187(7) -0.0050(6) 0.0020(6) -0.0031(6)
C78 0.0193(6) 0.0147(6) 0.0194(7) -0.0036(5) 0.0000(5) -0.0014(5)
C79 0.0208(7) 0.0154(7) 0.0193(7) -0.0041(5) -0.0012(5) -0.0009(5)
C81 0.0259(7) 0.0189(7) 0.0281(8) -0.0059(6) -0.0058(6) -0.0039(6)
C82 0.0268(8) 0.0185(7) 0.0335(8) -0.0056(6) -0.0008(7) -0.0037(6)
C83 0.0306(8) 0.0252(9) 0.0416(10) -0.0045(7) -0.0127(7) 0.0019(7)
C84 0.0263(8) 0.0229(8) 0.0300(8) -0.0074(6) -0.0077(6) -0.0011(6)
C85 0.0397(10) 0.0223(9) 0.0515(12) 0.0006(8) -0.0045(9) 0.0023(7)
C91 0.0534(12) 0.0364(11) 0.0347(10) 0.0102(8) -0.0019(9) 0.0002(9)
C92 0.0563(14) 0.0593(16) 0.088(2) 0.0320(14) 0.0148(13) 0.0022(12)

loop_
_atom_type_symbol
_atom_type_description
_atom_type_scat_dispersion_real
_atom_type_scat_dispersion_imag
_atom_type_scat_source
C C 0.0033 0.0016 'International Tables Vol C Tables 4.2.6.8 and 6.1.1.4'
H H 0.0000 0.0000 'International Tables Vol C Tables 4.2.6.8 and 6.1.1.4'
N N 0.0061 0.0033 'International Tables Vol C Tables 4.2.6.8 and 6.1.1.4'
O O 0.0106 0.0060 'International Tables Vol C Tables 4.2.6.8 and 6.1.1.4'
Zn Zn 0.2839 1.4301 'International Tables Vol C Tables 4.2.6.8 and 6.1.1.4'

loop_
_geom_angle_atom_site_label_1
_geom_angle_atom_site_label_2
_geom_angle_atom_site_label_3
_geom_angle
_geom_angle_site_symmetry_1
_geom_angle_site_symmetry_3
_geom_angle_publ_flag
O1 Zn1 O2 178.59(4) . . ?
O1 Zn1 N1 77.88(4) . . ?
O1 Zn1 N2 103.63(4) . . ?
O1 Zn1 N3 92.41(4) . . ?
O1 Zn1 N4 87.59(4) . . ?
O2 Zn1 N1 100.73(4) . . ?
O2 Zn1 N2 77.77(4) . . ?
O2 Zn1 N3 87.84(4) . . ?
O2 Zn1 N4 92.18(4) . . ?
N2 Zn1 N1 178.49(4) . . ?
N3 Zn1 N1 91.59(4) . . ?
N3 Zn1 N2 88.43(4) . . ?
N3 Zn1 N4 179.07(5) . . ?
N4 Zn1 N1 89.32(4) . . ?
N4 Zn1 N2 90.66(4) . . ?
O5 Zn2 O5 180.00(5) . 2_677 ?
O5 Zn2 N5 77.51(4) . . ?
O5 Zn2 N5 102.49(4) 2_677 . ?
O5 Zn2 N5 77.51(4) 2_677 2_677 ?
O5 Zn2 N5 102.49(4) . 2_677 ?
O5 Zn2 N6 93.28(4) . 2_677 ?
O5 Zn2 N6 86.72(4) . . ?
O5 Zn2 N6 93.28(4) 2_677 . ?
O5 Zn2 N6 86.72(4) 2_677 2_677 ?
N5 Zn2 N5 180.0 2_677 . ?
N6 Zn2 N5 90.38(4) 2_677 2_677 ?
N6 Zn2 N5 89.62(4) . 2_677 ?
N6 Zn2 N5 89.62(4) 2_677 . ?
N6 Zn2 N5 90.38(4) . . ?
N6 Zn2 N6 180.0 2_677 . ?
O7 Zn3 O7 180.00(5) . 2_666 ?
O7 Zn3 N7 101.74(4) . 2_666 ?
O7 Zn3 N7 78.26(4) 2_666 2_666 ?
O7 Zn3 N7 78.26(4) . . ?
O7 Zn3 N7 101.74(4) 2_666 . ?
O7 Zn3 N8 92.22(4) 2_666 . ?
O7 Zn3 N8 87.78(4) . . ?
O7 Zn3 N8 87.78(4) 2_666 2_666 ?
O7 Zn3 N8 92.23(4) . 2_666 ?
N7 Zn3 N7 180.0 2_666 . ?
N8 Zn3 N7 88.90(4) . . ?
N8 Zn3 N7 91.10(4) . 2_666 ?
N8 Zn3 N7 88.90(4) 2_666 2_666 ?
N8 Zn3 N7 91.10(4) 2_666 . ?
N8 Zn3 N8 180.0 2_666 . ?
C19 O1 Zn1 118.44(9) . . ?
C29 O2 Zn1 118.52(9) . . ?
C59 O5 Zn2 118.19(9) . . ?
C79 O7 Zn3 117.73(9) . . ?
C10 N1 Zn1 133.34(9) . . ?
C18 N1 Zn1 108.34(9) . . ?
C18 N1 C10 118.24(12) . . ?
C20 N2 Zn1 132.85(9) . . ?
C28 N2 Zn1 108.82(9) . . ?
C28 N2 C20 118.32(12) . . ?
C31 N3 Zn1 115.06(9) . . ?
C31 N3 C34 109.53(11) . . ?
C34 N3 Zn1 114.87(9) . . ?
C41 N4 Zn1 115.09(9) . . ?
C44 N4 Zn1 113.55(9) . . ?
C44 N4 C41 109.54(11) . . ?
C50 N5 Zn2 130.17(9) . . ?
C58 N5 Zn2 110.13(9) . . ?
C58 N5 C50 118.77(12) . . ?
C61 N6 Zn2 114.79(10) . . ?
C61 N6 C64 109.27(12) . . ?
C64 N6 Zn2 119.05(9) . . ?
C70 N7 Zn3 131.82(9) . . ?
C78 N7 Zn3 109.24(9) . . ?
C78 N7 C70 118.71(12) . . ?
C81 N8 Zn3 115.56(9) . . ?
C84 N8 Zn3 114.97(9) . . ?
C84 N8 C81 109.44(12) . . ?
C32 N33 C33 108.90(12) . . ?
C32 N33 C35 110.66(14) . . ?
C33 N33 C35 110.63(15) . . ?
C43 N44 C42 108.75(12) . . ?
C43 N44 C45 110.82(13) . . ?
C45 N44 C42 111.91(13) . . ?
C63 N66 C62 108.91(13) . . ?
C63 N66 C65 110.05(14) . . ?
C65 N66 C62 110.12(13) . . ?
C83 N88 C82 109.19(13) . . ?
C83 N88 C85 110.12(13) . . ?
C85 N88 C82 111.17(14) . . ?
N1 C10 C11 119.39(12) . . ?
N1 C10 C15 121.26(13) . . ?
C11 C10 C15 119.35(13) . . ?
C12 C11 C10 119.77(14) . . ?
C11 C12 C13 121.14(14) . . ?
C14 C13 C12 120.04(15) . . ?
C13 C14 C15 120.59(14) . . ?
C14 C15 C10 119.10(14) . . ?
C16 C15 C10 118.33(14) . . ?
C16 C15 C14 122.56(14) . . ?
C17 C16 C15 119.57(14) . . ?
C16 C17 C18 119.11(14) . . ?
N1 C18 C17 123.49(13) . . ?
N1 C18 C19 118.08(12) . . ?
C17 C18 C19 118.43(13) . . ?
O1 C19 C18 117.06(12) . . ?
O11 C19 O1 126.72(13) . . ?
O11 C19 C18 116.22(12) . . ?
N2 C20 C21 119.53(12) . . ?
N2 C20 C25 121.28(13) . . ?
C21 C20 C25 119.18(13) . . ?
C22 C21 C20 119.77(14) . . ?
C21 C22 C23 121.32(15) . . ?
C24 C23 C22 120.02(15) . . ?
C23 C24 C25 120.47(14) . . ?
C24 C25 C20 119.23(14) . . ?
C26 C25 C20 118.24(14) . . ?
C26 C25 C24 122.53(14) . . ?
C27 C26 C25 119.50(14) . . ?
C26 C27 C28 119.43(14) . . ?
N2 C28 C27 123.22(13) . . ?
N2 C28 C29 117.85(12) . . ?
C27 C28 C29 118.93(13) . . ?
O2 C29 C28 116.81(12) . . ?
O22 C29 O2 126.34(13) . . ?
O22 C29 C28 116.85(12) . . ?
N3 C31 C32 112.80(13) . . ?
N33 C32 C31 110.24(13) . . ?
N33 C33 C34 110.50(13) . . ?
N3 C34 C33 112.51(12) . . ?
N4 C41 C42 112.39(12) . . ?
N44 C42 C41 110.12(13) . . ?
N44 C43 C44 109.87(13) . . ?
N4 C44 C43 113.32(13) . . ?
N5 C50 C51 119.65(13) . . ?
N5 C50 C55 121.03(13) . . ?
C51 C50 C55 119.31(13) . . ?
C52 C51 C50 119.71(14) . . ?
C51 C52 C53 121.26(15) . . ?
C54 C53 C52 119.96(14) . . ?
C53 C54 C55 120.61(14) . . ?
C54 C55 C50 119.13(14) . . ?
C56 C55 C50 118.16(13) . . ?
C56 C55 C54 122.69(14) . . ?
C57 C56 C55 119.79(14) . . ?
C56 C57 C58 119.07(14) . . ?
N5 C58 C57 123.10(13) . . ?
N5 C58 C59 117.72(12) . . ?
C57 C58 C59 119.12(13) . . ?
O5 C59 C58 116.02(12) . . ?
O55 C59 O5 126.93(14) . . ?
O55 C59 C58 117.04(13) . . ?
N6 C61 C62 112.87(13) . . ?
N66 C62 C61 110.53(13) . . ?
N66 C63 C64 110.36(13) . . ?
N6 C64 C63 112.35(12) . . ?
N7 C70 C71 119.51(12) . . ?
N7 C70 C75 121.11(13) . . ?
C71 C70 C75 119.37(13) . . ?
C72 C71 C70 119.78(14) . . ?
C71 C72 C73 121.39(14) . . ?
C74 C73 C72 119.51(14) . . ?
C73 C74 C75 121.13(14) . . ?
C74 C75 C70 118.81(14) . . ?
C76 C75 C70 118.00(13) . . ?
C76 C75 C74 123.19(13) . . ?
C77 C76 C75 120.16(13) . . ?
C76 C77 C78 118.95(14) . . ?
N7 C78 C77 123.06(13) . . ?
N7 C78 C79 117.82(12) . . ?
C77 C78 C79 119.09(13) . . ?
O7 C79 C78 116.65(12) . . ?
O77 C79 O7 126.55(13) . . ?
O77 C79 C78 116.79(12) . . ?
N8 C81 C82 112.31(12) . . ?
N88 C82 C81 109.92(13) . . ?
N88 C83 C84 110.49(13) . . ?
N8 C84 C83 113.20(13) . . ?
N9 C91 C92 179.2(2) . . ?

loop_
_geom_bond_atom_site_label_1
_geom_bond_atom_site_label_2
_geom_bond_distance
_geom_bond_site_symmetry_2
_geom_bond_publ_flag
Zn1 O1 2.0406(10) . ?
Zn1 O2 2.0461(10) . ?
Zn1 N1 2.2809(12) . ?
Zn1 N2 2.2719(12) . ?
Zn1 N3 2.2083(12) . ?
Zn1 N4 2.2135(12) . ?
Zn2 O5 2.0806(10) 2_677 ?
Zn2 O5 2.0806(10) . ?
Zn2 N5 2.2311(12) 2_677 ?
Zn2 N5 2.2312(12) . ?
Zn2 N6 2.1915(12) 2_677 ?
Zn2 N6 2.1915(12) . ?
Zn3 O7 2.0520(10) . ?
Zn3 O7 2.0520(10) 2_666 ?
Zn3 N7 2.2348(11) . ?
Zn3 N7 2.2348(11) 2_666 ?
Zn3 N8 2.2177(12) 2_666 ?
Zn3 N8 2.2177(12) . ?
O1 C19 1.2725(17) . ?
O2 C29 1.2718(17) . ?
O5 C59 1.2683(17) . ?
O7 C79 1.2711(17) . ?
O11 C19 1.2320(17) . ?
O22 C29 1.2373(17) . ?
O55 C59 1.2373(18) . ?
O77 C79 1.2365(17) . ?
N1 C10 1.3768(17) . ?
N1 C18 1.3183(18) . ?
N2 C20 1.3793(18) . ?
N2 C28 1.3195(18) . ?
N3 C31 1.4735(19) . ?
N3 C34 1.4742(18) . ?
N4 C41 1.4794(18) . ?
N4 C44 1.4774(18) . ?
N5 C50 1.3782(18) . ?
N5 C58 1.3208(18) . ?
N6 C61 1.4619(19) . ?
N6 C64 1.4735(19) . ?
N7 C70 1.3781(18) . ?
N7 C78 1.3208(18) . ?
N8 C81 1.4772(19) . ?
N8 C84 1.4730(19) . ?
N9 C91 1.129(2) . ?
N33 C32 1.456(2) . ?
N33 C33 1.458(2) . ?
N33 C35 1.462(2) . ?
N44 C42 1.463(2) . ?
N44 C43 1.455(2) . ?
N44 C45 1.458(2) . ?
N66 C62 1.456(2) . ?
N66 C63 1.455(2) . ?
N66 C65 1.456(2) . ?
N88 C82 1.461(2) . ?
N88 C83 1.453(2) . ?
N88 C85 1.455(2) . ?
C10 C11 1.412(2) . ?
C10 C15 1.419(2) . ?
C11 C12 1.367(2) . ?
C12 C13 1.413(2) . ?
C13 C14 1.359(2) . ?
C14 C15 1.417(2) . ?
C15 C16 1.407(2) . ?
C16 C17 1.355(2) . ?
C17 C18 1.414(2) . ?
C18 C19 1.5227(19) . ?
C20 C21 1.411(2) . ?
C20 C25 1.420(2) . ?
C21 C22 1.369(2) . ?
C22 C23 1.408(2) . ?
C23 C24 1.361(2) . ?
C24 C25 1.417(2) . ?
C25 C26 1.408(2) . ?
C26 C27 1.356(2) . ?
C27 C28 1.413(2) . ?
C28 C29 1.526(2) . ?
C31 C32 1.518(2) . ?
C33 C34 1.522(2) . ?
C41 C42 1.522(2) . ?
C43 C44 1.516(2) . ?
C50 C51 1.414(2) . ?
C50 C55 1.420(2) . ?
C51 C52 1.371(2) . ?
C52 C53 1.407(2) . ?
C53 C54 1.366(2) . ?
C54 C55 1.415(2) . ?
C55 C56 1.411(2) . ?
C56 C57 1.358(2) . ?
C57 C58 1.415(2) . ?
C58 C59 1.527(2) . ?
C61 C62 1.519(2) . ?
C63 C64 1.523(2) . ?
C70 C71 1.411(2) . ?
C70 C75 1.4198(19) . ?
C71 C72 1.369(2) . ?
C72 C73 1.409(2) . ?
C73 C74 1.363(2) . ?
C74 C75 1.414(2) . ?
C75 C76 1.404(2) . ?
C76 C77 1.357(2) . ?
C77 C78 1.4134(19) . ?
C78 C79 1.522(2) . ?
C81 C82 1.519(2) . ?
C83 C84 1.518(2) . ?
C91 C92 1.467(3) . ?

loop_
_geom_hbond_atom_site_label_D
_geom_hbond_atom_site_label_H
_geom_hbond_atom_site_label_A
_geom_hbond_distance_DH
_geom_hbond_distance_HA
_geom_hbond_distance_DA
_geom_hbond_angle_DHA
_geom_hbond_site_symmetry_A
_geom_hbond_publ_flag
N3 H3 O77 0.831(18) 2.223(19) 2.9983(16) 155.3(16) . yes
N6 H6 O11 0.839(18) 2.040(19) 2.8685(16) 169.2(17) . yes
N8 H8 O22 0.870(18) 2.206(19) 3.0076(16) 153.0(16) . yes
